data_7135868
loop_
_publ_author_name
'Naskar, Koushik'
'Dandapat, Dibas'
'Mondal, Imtiaj'
'Salam, Gracy'
'Karmakar, Sudip'
'Chowdhury, Kushal'
'Deb, Indubhusan'

_publ_section_title
;
 Forging Spiro-Dibenzoxazepane Indano-Succinimides through Direct
 Diastereoselective [3+2] Annulation
;
_journal_name_full 'Chemical Communications'
_journal_paper_doi 10.1039/D6CC02104B
_journal_year 2026
_chemical_formula_moiety 'C25 H20 N2 O3'
_chemical_formula_sum 'C25 H20 N2 O3'
_chemical_formula_weight 396.43
_chemical_name_systematic KN-04-191
_space_group_crystal_system monoclinic
_space_group_IT_number 14
_space_group_name_Hall '-P 2ybc'
_space_group_name_H-M_alt 'P 1 21/c 1'
_atom_sites_solution_hydrogens mixed
_atom_sites_solution_primary iterative
_audit_creation_date 2026-05-13
_audit_creation_method
;
Olex2 1.5
(compiled 2025.07.13 svn.rb7424aed for OlexSys, GUI svn.r7314)
;
_audit_update_record
;
2026-05-14 deposited with the CCDC.	2026-06-01 downloaded from the CCDC.
;
_cell_angle_alpha 90
_cell_angle_beta 98.948(2)
_cell_angle_gamma 90
_cell_formula_units_Z 4
_cell_length_a 13.1329(5)
_cell_length_b 9.5274(4)
_cell_length_c 16.0526(6)
_cell_measurement_reflns_used 9997
_cell_measurement_temperature 216.00
_cell_measurement_theta_max 66.52
_cell_measurement_theta_min 5.42
_cell_volume 1984.10(14)
_computing_cell_refinement 'SAINT V8.41 (?, 2016)'
_computing_data_reduction 'SAINT V8.41 (?, 2016)'
_computing_molecular_graphics 'Olex2 1.5 (Dolomanov et al., 2009)'
_computing_publication_material 'Olex2 1.5 (Dolomanov et al., 2009)'
_computing_structure_refinement 'XL  (Sheldrick, 2008)'
_computing_structure_solution 'olex2.solve 1.5 (Bourhis et al., 2015)'
_diffrn_ambient_temperature 216.00
_diffrn_measured_fraction_theta_full 0.999
_diffrn_measured_fraction_theta_max 0.999
_diffrn_measurement_device_type 'Bruker APEX-II CCD'
_diffrn_measurement_method '\f and \w scans'
_diffrn_radiation_type CuK\a
_diffrn_radiation_wavelength 1.54178
_diffrn_reflns_av_R_equivalents 0.0649
_diffrn_reflns_av_unetI/netI 0.0460
_diffrn_reflns_Laue_measured_fraction_full 0.999
_diffrn_reflns_Laue_measured_fraction_max 0.999
_diffrn_reflns_limit_h_max 15
_diffrn_reflns_limit_h_min -15
_diffrn_reflns_limit_k_max 11
_diffrn_reflns_limit_k_min -11
_diffrn_reflns_limit_l_max 19
_diffrn_reflns_limit_l_min -19
_diffrn_reflns_number 24611
_diffrn_reflns_point_group_measured_fraction_full 0.999
_diffrn_reflns_point_group_measured_fraction_max 0.999
_diffrn_reflns_theta_full 66.676
_diffrn_reflns_theta_max 66.676
_diffrn_reflns_theta_min 3.407
_diffrn_source_current 1.2
_diffrn_source_power 0.06
_diffrn_source_voltage 50.0
_diffrn_standards_number 0
_exptl_absorpt_coefficient_mu 0.709
_exptl_absorpt_correction_T_max 0.7528
_exptl_absorpt_correction_T_min 0.6326
_exptl_absorpt_correction_type none
_exptl_absorpt_process_details
;
SADABS-2016/2 (Bruker,2016/2) was used for absorption correction.
wR2(int) was 0.1415 before and 0.0678 after correction.
The Ratio of minimum to maximum transmission is 0.8403.
The \l/2 correction factor is Not present.
;
_exptl_crystal_colour 'metallic brownish brown'
_exptl_crystal_colour_lustre metallic
_exptl_crystal_colour_modifier brownish
_exptl_crystal_colour_primary brown
_exptl_crystal_density_diffrn 1.327
_exptl_crystal_description block
_exptl_crystal_F_000 832
_exptl_crystal_preparation 'Diffusion method by EtOH'
_exptl_crystal_recrystallization_method 'Re-crystallisation from solvent: ethanol'
_exptl_crystal_size_max 0.16
_exptl_crystal_size_mid 0.14
_exptl_crystal_size_min 0.09
_refine_diff_density_max 0.169
_refine_diff_density_min -0.216
_refine_diff_density_rms 0.053
_refine_ls_extinction_method none
_refine_ls_goodness_of_fit_ref 1.048
_refine_ls_hydrogen_treatment mixed
_refine_ls_matrix_type full
_refine_ls_number_parameters 287
_refine_ls_number_reflns 3509
_refine_ls_number_restraints 0
_refine_ls_restrained_S_all 1.048
_refine_ls_R_factor_all 0.0475
_refine_ls_R_factor_gt 0.0432
_refine_ls_shift/su_max 0.000
_refine_ls_shift/su_mean 0.000
_refine_ls_structure_factor_coef Fsqd
_refine_ls_weighting_details 'w=1/[\s^2^(Fo^2^)+(0.0582P)^2^+0.3480P] where P=(Fo^2^+2Fc^2^)/3'
_refine_ls_weighting_scheme calc
_refine_ls_wR_factor_gt 0.1095
_refine_ls_wR_factor_ref 0.1130
_reflns_Friedel_coverage 0.000
_reflns_number_gt 3150
_reflns_number_total 3509
_reflns_threshold_expression 'I > 2\s(I)'
_cod_data_source_file d6cc02104b2.cif
_cod_data_source_block ibd_kn_04_191_0m_a
_cod_database_code 7135868
_shelx_shelxl_version_number 2019/3
_shelx_space_group_comment
;
The symmetry employed for this shelxl refinement is uniquely defined
by the following loop, which should always be used as a source of
symmetry information in preference to the above space-group names.
They are only intended as comments.
;
_shelx_estimated_absorpt_t_max 0.939
_shelx_estimated_absorpt_t_min 0.895
_olex2_refinement_description
;
1. Fixed Uiso
 At 1.2 times of:
  All C(H) groups
 At 1.5 times of:
  All C(H,H,H) groups
2.a Ternary CH refined with riding coordinates:
 C21(H21)
2.b Aromatic/amide H refined with riding coordinates:
 C12(H12), C8(H8), C19(H19), C16(H16), C9(H9), C5(H5), C2(H2), C4(H4),
 C18(H18), C17(H17)
2.c Idealised Me refined as rotating group:
 C24(H24A,H24B,H24C), C11(H11A,H11B,H11C)
;
_olex2_submission_special_instructions 'No special instructions were received'

loop_
_space_group_symop_operation_xyz
'x, y, z'
'-x, y+1/2, -z+1/2'
'-x, -y, -z'
'x, -y-1/2, z-1/2'

loop_
_atom_site_label
_atom_site_type_symbol
_atom_site_fract_x
_atom_site_fract_y
_atom_site_fract_z
_atom_site_U_iso_or_equiv
_atom_site_adp_type
_atom_site_occupancy
_atom_site_site_symmetry_order
_atom_site_calc_flag
_atom_site_refinement_flags_posn
_atom_site_refinement_flags_adp
_atom_site_refinement_flags_occupancy
_atom_site_disorder_assembly
_atom_site_disorder_group
O1 O 0.68735(9) 0.96156(11) 0.62922(8) 0.0641(4) Uani 1 1 d . . . . .
O3 O 0.76330(10) 0.29555(12) 0.47969(7) 0.0680(4) Uani 1 1 d . . . . .
O2 O 0.56992(10) 0.69138(12) 0.46945(8) 0.0716(4) Uani 1 1 d . . . . .
N1 N 0.66860(10) 0.71222(13) 0.71748(8) 0.0474(4) Uani 1 1 d . . . . .
N2 N 0.66839(10) 0.49730(13) 0.45631(8) 0.0511(4) Uani 1 1 d . . . . .
C14 C 0.71565(10) 0.63826(14) 0.65201(8) 0.0405(4) Uani 1 1 d . . . . .
C13 C 0.77318(10) 0.73888(14) 0.60127(8) 0.0416(4) Uani 1 1 d . . . . .
C15 C 0.78767(10) 0.52643(14) 0.69513(9) 0.0428(4) Uani 1 1 d . . . . .
C1 C 0.58076(11) 0.79484(15) 0.68833(9) 0.0464(4) Uani 1 1 d . . . . .
C25 C 0.71008(11) 0.38501(14) 0.50434(9) 0.0477(4) Uani 1 1 d . . . . .
C20 C 0.76687(11) 0.39352(14) 0.66215(8) 0.0436(4) Uani 1 1 d . . . . .
C22 C 0.63317(11) 0.54579(14) 0.59172(9) 0.0438(4) Uani 1 1 d . . . . .
C21 C 0.67773(11) 0.39689(14) 0.59077(9) 0.0447(4) Uani 1 1 d . . . . .
H21 H 0.625394 0.325281 0.598534 0.054 Uiso 1 1 calc R U . . .
C12 C 0.84852(11) 0.68218(16) 0.55805(9) 0.0485(4) Uani 1 1 d . . . . .
H12 H 0.864534 0.586410 0.565659 0.058 Uiso 1 1 calc R U . . .
C23 C 0.61741(11) 0.59066(15) 0.50085(10) 0.0495(4) Uani 1 1 d . . . . .
C7 C 0.75360(11) 0.88172(15) 0.58974(9) 0.0470(4) Uani 1 1 d . . . . .
C6 C 0.59113(12) 0.91445(15) 0.64143(9) 0.0505(4) Uani 1 1 d . . . . .
C8 C 0.80610(13) 0.96112(16) 0.53751(10) 0.0553(5) Uani 1 1 d . . . . .
H8 H 0.792162 1.057611 0.530973 0.066 Uiso 1 1 calc R U . . .
C19 C 0.82464(13) 0.27855(17) 0.69497(10) 0.0558(5) Uani 1 1 d . . . . .
H19 H 0.809672 0.188131 0.672996 0.067 Uiso 1 1 calc R U . . .
C16 C 0.86869(12) 0.54736(18) 0.76066(10) 0.0551(5) Uani 1 1 d . . . . .
H16 H 0.883580 0.637628 0.782908 0.066 Uiso 1 1 calc R U . . .
C10 C 0.90077(12) 0.75901(19) 0.50477(10) 0.0567(5) Uani 1 1 d . . . . .
C9 C 0.87802(12) 0.90053(18) 0.49535(10) 0.0578(5) Uani 1 1 d . . . . .
H9 H 0.912177 0.955645 0.459733 0.069 Uiso 1 1 calc R U . . .
C5 C 0.50758(14) 0.99857(17) 0.61177(10) 0.0614(5) Uani 1 1 d . . . . .
H5 H 0.516184 1.077986 0.578822 0.074 Uiso 1 1 calc R U . . .
C2 C 0.48351(12) 0.76454(18) 0.70789(10) 0.0580(5) Uani 1 1 d . . . . .
H2 H 0.474593 0.685350 0.740933 0.070 Uiso 1 1 calc R U . . .
C3 C 0.39951(14) 0.8496(2) 0.67927(12) 0.0671(5) Uani 1 1 d . . . . .
C4 C 0.41166(15) 0.9655(2) 0.63070(12) 0.0685(6) Uani 1 1 d . . . . .
H4 H 0.354553 1.022184 0.610442 0.082 Uiso 1 1 calc R U . . .
C18 C 0.90427(14) 0.29978(19) 0.76033(10) 0.0644(5) Uani 1 1 d . . . . .
H18 H 0.943748 0.222855 0.783418 0.077 Uiso 1 1 calc R U . . .
C17 C 0.92706(14) 0.4331(2) 0.79262(11) 0.0651(5) Uani 1 1 d . . . . .
H17 H 0.982585 0.445919 0.836528 0.078 Uiso 1 1 calc R U . . .
C24 C 0.68660(18) 0.5240(2) 0.37048(11) 0.0756(6) Uani 1 1 d . . . . .
H24A H 0.726211 0.609737 0.369286 0.113 Uiso 1 1 calc R U . . .
H24B H 0.621085 0.533965 0.333627 0.113 Uiso 1 1 calc R U . . .
H24C H 0.724624 0.446187 0.351396 0.113 Uiso 1 1 calc R U . . .
C11 C 0.98019(17) 0.6921(3) 0.45899(15) 0.0893(7) Uani 1 1 d . . . . .
H11A H 1.039058 0.663103 0.499514 0.134 Uiso 1 1 calc R U . . .
H11B H 1.002256 0.759390 0.420088 0.134 Uiso 1 1 calc R U . . .
H11C H 0.950357 0.610877 0.427916 0.134 Uiso 1 1 calc R U . . .
H1 H 0.6521(12) 0.6473(18) 0.7565(11) 0.054(4) Uiso 1 1 d . . . . .
H22 H 0.5665(12) 0.5500(16) 0.6139(10) 0.049(4) Uiso 1 1 d . . . . .
H3 H 0.3333(17) 0.825(2) 0.6921(13) 0.082(6) Uiso 1 1 d . . . . .

loop_
_atom_site_aniso_label
_atom_site_aniso_U_11
_atom_site_aniso_U_22
_atom_site_aniso_U_33
_atom_site_aniso_U_23
_atom_site_aniso_U_13
_atom_site_aniso_U_12
O1 0.0725(8) 0.0388(6) 0.0851(9) -0.0061(5) 0.0250(6) -0.0021(5)
O3 0.0849(9) 0.0592(7) 0.0574(7) -0.0069(5) 0.0040(6) 0.0212(6)
O2 0.0810(8) 0.0494(7) 0.0725(8) 0.0022(5) -0.0251(6) 0.0151(6)
N1 0.0531(7) 0.0477(7) 0.0419(7) 0.0016(5) 0.0085(5) 0.0050(5)
N2 0.0632(8) 0.0429(7) 0.0432(7) 0.0034(5) -0.0038(6) 0.0002(6)
C14 0.0404(7) 0.0388(7) 0.0412(7) -0.0002(5) 0.0029(5) 0.0000(5)
C13 0.0402(7) 0.0419(8) 0.0407(7) -0.0003(5) -0.0001(6) -0.0037(6)
C15 0.0403(7) 0.0460(8) 0.0415(8) 0.0037(6) 0.0048(6) 0.0018(6)
C1 0.0503(8) 0.0470(8) 0.0416(8) -0.0066(6) 0.0061(6) 0.0055(6)
C25 0.0535(9) 0.0387(7) 0.0475(8) -0.0013(6) -0.0033(6) 0.0002(6)
C20 0.0464(8) 0.0433(8) 0.0416(8) 0.0061(6) 0.0084(6) 0.0022(6)
C22 0.0373(7) 0.0409(8) 0.0517(8) -0.0005(6) 0.0024(6) -0.0014(6)
C21 0.0470(8) 0.0364(7) 0.0493(8) 0.0042(6) 0.0031(6) -0.0041(6)
C12 0.0448(8) 0.0499(8) 0.0500(8) 0.0035(6) 0.0050(6) 0.0010(6)
C23 0.0480(8) 0.0386(8) 0.0558(9) -0.0002(6) -0.0115(6) -0.0002(6)
C7 0.0484(8) 0.0415(8) 0.0495(8) -0.0031(6) 0.0029(6) -0.0048(6)
C6 0.0595(9) 0.0441(8) 0.0480(8) -0.0075(6) 0.0089(7) 0.0058(7)
C8 0.0617(10) 0.0449(8) 0.0567(9) 0.0053(7) 0.0006(7) -0.0112(7)
C19 0.0698(11) 0.0498(9) 0.0482(9) 0.0063(6) 0.0105(8) 0.0145(7)
C16 0.0508(9) 0.0620(10) 0.0495(9) -0.0031(7) -0.0018(7) 0.0031(7)
C10 0.0457(8) 0.0702(11) 0.0547(9) 0.0091(7) 0.0091(7) -0.0012(7)
C9 0.0529(9) 0.0645(10) 0.0551(9) 0.0123(7) 0.0054(7) -0.0131(7)
C5 0.0806(12) 0.0517(9) 0.0509(9) -0.0057(7) 0.0072(8) 0.0211(8)
C2 0.0579(10) 0.0614(10) 0.0566(10) -0.0063(7) 0.0150(8) 0.0032(8)
C3 0.0532(10) 0.0799(13) 0.0690(11) -0.0197(9) 0.0118(8) 0.0103(9)
C4 0.0685(11) 0.0737(12) 0.0597(10) -0.0156(9) -0.0018(8) 0.0269(9)
C18 0.0699(11) 0.0718(11) 0.0500(9) 0.0080(8) 0.0045(8) 0.0290(9)
C17 0.0573(10) 0.0855(12) 0.0481(9) -0.0005(8) -0.0054(7) 0.0188(9)
C24 0.1076(15) 0.0722(12) 0.0438(9) 0.0074(8) 0.0015(9) -0.0046(11)
C11 0.0770(13) 0.1027(16) 0.0984(16) 0.0265(12) 0.0456(12) 0.0177(12)

loop_
_atom_type_symbol
_atom_type_description
_atom_type_scat_dispersion_real
_atom_type_scat_dispersion_imag
_atom_type_scat_source
C C 0.0181 0.0091 'International Tables Vol C Tables 4.2.6.8 and 6.1.1.4'
H H 0.0000 0.0000 'International Tables Vol C Tables 4.2.6.8 and 6.1.1.4'
N N 0.0311 0.0180 'International Tables Vol C Tables 4.2.6.8 and 6.1.1.4'
O O 0.0492 0.0322 'International Tables Vol C Tables 4.2.6.8 and 6.1.1.4'

loop_
_geom_angle_atom_site_label_1
_geom_angle_atom_site_label_2
_geom_angle_atom_site_label_3
_geom_angle
_geom_angle_site_symmetry_1
_geom_angle_site_symmetry_3
_geom_angle_publ_flag
C7 O1 C6 122.73(11) . . ?
C14 N1 H1 109.2(10) . . ?
C1 N1 C14 116.08(11) . . ?
C1 N1 H1 109.3(10) . . ?
C25 N2 C24 123.65(14) . . ?
C23 N2 C25 113.13(12) . . ?
C23 N2 C24 122.83(13) . . ?
N1 C14 C13 112.03(11) . . ?
N1 C14 C15 108.06(11) . . ?
N1 C14 C22 111.97(11) . . ?
C13 C14 C22 111.51(11) . . ?
C15 C14 C13 110.97(11) . . ?
C15 C14 C22 101.81(10) . . ?
C12 C13 C14 117.81(12) . . ?
C7 C13 C14 125.92(12) . . ?
C7 C13 C12 116.16(13) . . ?
C20 C15 C14 113.32(12) . . ?
C20 C15 C16 120.24(13) . . ?
C16 C15 C14 126.44(13) . . ?
C6 C1 N1 119.59(13) . . ?
C6 C1 C2 117.70(14) . . ?
C2 C1 N1 122.65(14) . . ?
O3 C25 N2 124.29(14) . . ?
O3 C25 C21 127.68(13) . . ?
N2 C25 C21 108.03(12) . . ?
C15 C20 C21 110.83(12) . . ?
C15 C20 C19 120.87(14) . . ?
C19 C20 C21 128.30(13) . . ?
C14 C22 H22 108.2(9) . . ?
C21 C22 C14 106.94(11) . . ?
C21 C22 H22 113.5(9) . . ?
C23 C22 C14 114.11(11) . . ?
C23 C22 C21 104.38(11) . . ?
C23 C22 H22 109.8(9) . . ?
C25 C21 C22 103.85(11) . . ?
C25 C21 H21 111.2 . . ?
C20 C21 C25 113.53(11) . . ?
C20 C21 C22 105.34(11) . . ?
C20 C21 H21 111.2 . . ?
C22 C21 H21 111.2 . . ?
C13 C12 H12 118.1 . . ?
C10 C12 C13 123.86(14) . . ?
C10 C12 H12 118.1 . . ?
O2 C23 N2 123.77(15) . . ?
O2 C23 C22 127.86(15) . . ?
N2 C23 C22 108.37(12) . . ?
O1 C7 C13 126.43(13) . . ?
O1 C7 C8 112.58(13) . . ?
C8 C7 C13 120.92(14) . . ?
O1 C6 C1 120.90(14) . . ?
C5 C6 O1 117.18(14) . . ?
C5 C6 C1 121.65(15) . . ?
C7 C8 H8 119.6 . . ?
C9 C8 C7 120.86(14) . . ?
C9 C8 H8 119.6 . . ?
C20 C19 H19 120.7 . . ?
C18 C19 C20 118.60(15) . . ?
C18 C19 H19 120.7 . . ?
C15 C16 H16 120.6 . . ?
C17 C16 C15 118.87(15) . . ?
C17 C16 H16 120.6 . . ?
C12 C10 C11 121.61(16) . . ?
C9 C10 C12 117.56(15) . . ?
C9 C10 C11 120.82(15) . . ?
C8 C9 C10 120.63(14) . . ?
C8 C9 H9 119.7 . . ?
C10 C9 H9 119.7 . . ?
C6 C5 H5 120.1 . . ?
C4 C5 C6 119.72(17) . . ?
C4 C5 H5 120.1 . . ?
C1 C2 H2 119.5 . . ?
C3 C2 C1 120.93(17) . . ?
C3 C2 H2 119.5 . . ?
C2 C3 H3 119.1(13) . . ?
C4 C3 C2 120.01(18) . . ?
C4 C3 H3 120.8(13) . . ?
C5 C4 H4 120.0 . . ?
C3 C4 C5 119.95(17) . . ?
C3 C4 H4 120.0 . . ?
C19 C18 H18 119.5 . . ?
C19 C18 C17 120.92(15) . . ?
C17 C18 H18 119.5 . . ?
C16 C17 C18 120.48(16) . . ?
C16 C17 H17 119.8 . . ?
C18 C17 H17 119.8 . . ?
N2 C24 H24A 109.5 . . ?
N2 C24 H24B 109.5 . . ?
N2 C24 H24C 109.5 . . ?
H24A C24 H24B 109.5 . . ?
H24A C24 H24C 109.5 . . ?
H24B C24 H24C 109.5 . . ?
C10 C11 H11A 109.5 . . ?
C10 C11 H11B 109.5 . . ?
C10 C11 H11C 109.5 . . ?
H11A C11 H11B 109.5 . . ?
H11A C11 H11C 109.5 . . ?
H11B C11 H11C 109.5 . . ?

loop_
_geom_bond_atom_site_label_1
_geom_bond_atom_site_label_2
_geom_bond_distance
_geom_bond_site_symmetry_2
_geom_bond_publ_flag
O1 C7 1.3816(18) . ?
O1 C6 1.3834(19) . ?
O3 C25 1.2073(18) . ?
O2 C23 1.2108(18) . ?
N1 C14 1.4780(17) . ?
N1 C1 1.4148(19) . ?
N1 H1 0.929(18) . ?
N2 C25 1.3811(18) . ?
N2 C23 1.378(2) . ?
N2 C24 1.457(2) . ?
C14 C13 1.5313(18) . ?
C14 C15 1.5183(18) . ?
C14 C22 1.6000(19) . ?
C13 C12 1.4021(19) . ?
C13 C7 1.392(2) . ?
C15 C20 1.383(2) . ?
C15 C16 1.389(2) . ?
C1 C6 1.384(2) . ?
C1 C2 1.392(2) . ?
C25 C21 1.517(2) . ?
C20 C21 1.506(2) . ?
C20 C19 1.389(2) . ?
C22 C21 1.5356(19) . ?
C22 C23 1.503(2) . ?
C22 H22 0.996(16) . ?
C21 H21 0.9900 . ?
C12 H12 0.9400 . ?
C12 C10 1.386(2) . ?
C7 C8 1.389(2) . ?
C6 C5 1.382(2) . ?
C8 H8 0.9400 . ?
C8 C9 1.372(2) . ?
C19 H19 0.9400 . ?
C19 C18 1.376(2) . ?
C16 H16 0.9400 . ?
C16 C17 1.383(2) . ?
C10 C9 1.384(2) . ?
C10 C11 1.507(2) . ?
C9 H9 0.9400 . ?
C5 H5 0.9400 . ?
C5 C4 1.377(3) . ?
C2 H2 0.9400 . ?
C2 C3 1.388(2) . ?
C3 C4 1.375(3) . ?
C3 H3 0.95(2) . ?
C4 H4 0.9400 . ?
C18 H18 0.9400 . ?
C18 C17 1.387(3) . ?
C17 H17 0.9400 . ?
C24 H24A 0.9700 . ?
C24 H24B 0.9700 . ?
C24 H24C 0.9700 . ?
C11 H11A 0.9700 . ?
C11 H11B 0.9700 . ?
C11 H11C 0.9700 . ?

loop_
_geom_torsion_atom_site_label_1
_geom_torsion_atom_site_label_2
_geom_torsion_atom_site_label_3
_geom_torsion_atom_site_label_4
_geom_torsion
_geom_torsion_site_symmetry_1
_geom_torsion_site_symmetry_2
_geom_torsion_site_symmetry_3
_geom_torsion_site_symmetry_4
_geom_torsion_publ_flag
O1 C7 C8 C9 177.67(14) . . . . ?
O1 C6 C5 C4 -172.42(14) . . . . ?
O3 C25 C21 C20 53.6(2) . . . . ?
O3 C25 C21 C22 167.44(15) . . . . ?
N1 C14 C13 C12 159.06(12) . . . . ?
N1 C14 C13 C7 -24.97(19) . . . . ?
N1 C14 C15 C20 125.45(12) . . . . ?
N1 C14 C15 C16 -55.31(18) . . . . ?
N1 C14 C22 C21 -127.54(12) . . . . ?
N1 C14 C22 C23 117.58(13) . . . . ?
N1 C1 C6 O1 -6.0(2) . . . . ?
N1 C1 C6 C5 -179.86(13) . . . . ?
N1 C1 C2 C3 178.87(14) . . . . ?
N2 C25 C21 C20 -125.93(12) . . . . ?
N2 C25 C21 C22 -12.06(15) . . . . ?
C14 N1 C1 C6 -67.51(17) . . . . ?
C14 N1 C1 C2 115.36(15) . . . . ?
C14 C13 C12 C10 174.92(14) . . . . ?
C14 C13 C7 O1 7.8(2) . . . . ?
C14 C13 C7 C8 -175.52(13) . . . . ?
C14 C15 C20 C21 0.61(16) . . . . ?
C14 C15 C20 C19 -179.19(12) . . . . ?
C14 C15 C16 C17 -179.85(14) . . . . ?
C14 C22 C21 C25 -106.58(12) . . . . ?
C14 C22 C21 C20 13.02(14) . . . . ?
C14 C22 C23 O2 -75.64(19) . . . . ?
C14 C22 C23 N2 103.53(13) . . . . ?
C13 C14 C15 C20 -111.36(13) . . . . ?
C13 C14 C15 C16 67.89(17) . . . . ?
C13 C14 C22 C21 106.04(12) . . . . ?
C13 C14 C22 C23 -8.84(16) . . . . ?
C13 C12 C10 C9 1.2(2) . . . . ?
C13 C12 C10 C11 -179.21(17) . . . . ?
C13 C7 C8 C9 0.6(2) . . . . ?
C15 C14 C13 C12 38.18(16) . . . . ?
C15 C14 C13 C7 -145.85(14) . . . . ?
C15 C14 C22 C21 -12.34(13) . . . . ?
C15 C14 C22 C23 -127.22(12) . . . . ?
C15 C20 C21 C25 104.17(13) . . . . ?
C15 C20 C21 C22 -8.80(15) . . . . ?
C15 C20 C19 C18 -1.0(2) . . . . ?
C15 C16 C17 C18 -0.7(2) . . . . ?
C1 N1 C14 C13 72.91(15) . . . . ?
C1 N1 C14 C15 -164.55(12) . . . . ?
C1 N1 C14 C22 -53.23(16) . . . . ?
C1 C6 C5 C4 1.6(2) . . . . ?
C1 C2 C3 C4 0.2(3) . . . . ?
C25 N2 C23 O2 -175.19(14) . . . . ?
C25 N2 C23 C22 5.59(16) . . . . ?
C20 C15 C16 C17 -0.7(2) . . . . ?
C20 C19 C18 C17 -0.4(2) . . . . ?
C22 C14 C13 C12 -74.56(15) . . . . ?
C22 C14 C13 C7 101.42(15) . . . . ?
C22 C14 C15 C20 7.41(14) . . . . ?
C22 C14 C15 C16 -173.35(13) . . . . ?
C21 C20 C19 C18 179.26(14) . . . . ?
C21 C22 C23 O2 167.98(15) . . . . ?
C21 C22 C23 N2 -12.85(15) . . . . ?
C12 C13 C7 O1 -176.17(13) . . . . ?
C12 C13 C7 C8 0.5(2) . . . . ?
C12 C10 C9 C8 -0.1(2) . . . . ?
C23 N2 C25 O3 -175.14(14) . . . . ?
C23 N2 C25 C21 4.39(16) . . . . ?
C23 C22 C21 C25 14.68(14) . . . . ?
C23 C22 C21 C20 134.28(11) . . . . ?
C7 O1 C6 C1 60.2(2) . . . . ?
C7 O1 C6 C5 -125.74(15) . . . . ?
C7 C13 C12 C10 -1.4(2) . . . . ?
C7 C8 C9 C10 -0.8(2) . . . . ?
C6 O1 C7 C13 -42.0(2) . . . . ?
C6 O1 C7 C8 141.10(15) . . . . ?
C6 C1 C2 C3 1.7(2) . . . . ?
C6 C5 C4 C3 0.3(2) . . . . ?
C19 C20 C21 C25 -76.05(18) . . . . ?
C19 C20 C21 C22 170.99(14) . . . . ?
C19 C18 C17 C16 1.3(3) . . . . ?
C16 C15 C20 C21 -178.68(12) . . . . ?
C16 C15 C20 C19 1.5(2) . . . . ?
C2 C1 C6 O1 171.25(13) . . . . ?
C2 C1 C6 C5 -2.6(2) . . . . ?
C2 C3 C4 C5 -1.2(3) . . . . ?
C24 N2 C25 O3 -2.2(2) . . . . ?
C24 N2 C25 C21 177.37(15) . . . . ?
C24 N2 C23 O2 11.8(2) . . . . ?
C24 N2 C23 C22 -167.46(15) . . . . ?
C11 C10 C9 C8 -179.63(17) . . . . ?
